data_4074587
loop_
_publ_author_name
'Zhao, Shu-Bin'
'Wu, Gang'
'Wang, Suning'

_publ_section_title
;
 Impact of Steric Blocking on Diastereoselective C&#x2212;H Activation of
 Ethylbenzene by Cationic Platinum(II) Complexes with 7-Azaindolyl
 Derivative Ligands
;
_journal_issue 26
_journal_name_full Organometallics
_journal_page_first 5979
_journal_paper_doi 10.1021/om0608861
_journal_volume 25
_journal_year 2006
_chemical_formula_sum 'C62 H38 B F24 N5 Pt'
_chemical_formula_weight 1514.87
_chemical_name_systematic
; 
 ? 
;
_space_group_IT_number 2
_symmetry_cell_setting triclinic
_symmetry_space_group_name_Hall '-P 1'
_symmetry_space_group_name_H-M 'P -1'
_atom_sites_solution_hydrogens geom
_atom_sites_solution_primary direct
_atom_sites_solution_secondary difmap
_audit_creation_method SHELXL-97
_cell_angle_alpha 90.973(7)
_cell_angle_beta 93.076(7)
_cell_angle_gamma 95.273(6)
_cell_formula_units_Z 2
_cell_length_a 12.698(4)
_cell_length_b 13.177(5)
_cell_length_c 19.064(6)
_cell_measurement_temperature 296(2)
_cell_volume 3171.0(19)
_computing_cell_refinement 'Bruker XSCANS'
_computing_data_collection 'Bruker XSCANS'
_computing_data_reduction 'Bruker SHELXTL'
_computing_molecular_graphics 'Bruker SHELXTL'
_computing_publication_material 'Bruker SHELXTL'
_computing_structure_refinement 'SHELXL-97 (Sheldrick, 1997)'
_computing_structure_solution 'SHELXS-97 (Sheldrick, 1990)'
_diffrn_ambient_temperature 296(2)
_diffrn_measured_fraction_theta_full 0.812
_diffrn_measured_fraction_theta_max 0.812
_diffrn_measurement_device_type 'Bruker P4'
_diffrn_measurement_method '\w scans'
_diffrn_radiation_monochromator graphite
_diffrn_radiation_source 'fine-focus sealed tube'
_diffrn_radiation_type MoK\a
_diffrn_radiation_wavelength 0.71073
_diffrn_reflns_av_R_equivalents 0.0814
_diffrn_reflns_av_sigmaI/netI 0.2770
_diffrn_reflns_limit_h_max 16
_diffrn_reflns_limit_h_min -16
_diffrn_reflns_limit_k_max 17
_diffrn_reflns_limit_k_min -16
_diffrn_reflns_limit_l_max 25
_diffrn_reflns_limit_l_min -23
_diffrn_reflns_number 19248
_diffrn_reflns_theta_full 28.38
_diffrn_reflns_theta_max 28.38
_diffrn_reflns_theta_min 1.55
_exptl_absorpt_coefficient_mu 2.326
_exptl_absorpt_correction_T_max 1.000
_exptl_absorpt_correction_T_min 0.601
_exptl_absorpt_correction_type SADABS
_exptl_crystal_colour colorless
_exptl_crystal_density_diffrn 1.587
_exptl_crystal_density_method 'not measured'
_exptl_crystal_description plate
_exptl_crystal_F_000 1488
_exptl_crystal_size_max .05
_exptl_crystal_size_mid .1
_exptl_crystal_size_min .2
_refine_diff_density_max 1.182
_refine_diff_density_min -0.992
_refine_diff_density_rms 0.109
_refine_ls_extinction_method none
_refine_ls_goodness_of_fit_ref 0.916
_refine_ls_hydrogen_treatment mixed
_refine_ls_matrix_type full
_refine_ls_number_parameters 1028
_refine_ls_number_reflns 12918
_refine_ls_number_restraints 0
_refine_ls_restrained_S_all 0.916
_refine_ls_R_factor_all 0.2510
_refine_ls_R_factor_gt 0.0761
_refine_ls_shift/su_max 0.066
_refine_ls_shift/su_mean 0.003
_refine_ls_structure_factor_coef Fsqd
_refine_ls_weighting_details 'calc w=1/[\s^2^(Fo^2^)+(0.0700P)^2^+0.0000P] where P=(Fo^2^+2Fc^2^)/3'
_refine_ls_weighting_scheme calc
_refine_ls_wR_factor_gt 0.1392
_refine_ls_wR_factor_ref 0.1897
_reflns_number_gt 4440
_reflns_number_total 12918
_reflns_threshold_expression >2sigma(I)
_cod_data_source_file om0608861si20060927_070839.cif
_cod_data_source_block zsb29
_cod_original_cell_volume 3171.1(18)
_cod_original_sg_symbol_H-M P-1
_cod_original_formula_sum 'C62 H38 B1 F24 N5 Pt1'
_cod_database_code 4074587

loop_
_symmetry_equiv_pos_as_xyz
'x, y, z'
'-x, -y, -z'

loop_
_atom_site_label
_atom_site_type_symbol
_atom_site_fract_x
_atom_site_fract_y
_atom_site_fract_z
_atom_site_U_iso_or_equiv
_atom_site_adp_type
_atom_site_occupancy
_atom_site_symmetry_multiplicity
_atom_site_calc_flag
_atom_site_refinement_flags
Pt1 Pt 0.00730(5) 0.15211(4) -0.30757(3) 0.0687(2) Uani 1 1 d .
N1 N 0.1220(8) 0.1614(10) -0.2363(6) 0.077(3) Uani 1 1 d .
N2 N 0.0863(10) 0.0042(9) -0.1722(5) 0.070(3) Uani 1 1 d .
N3 N -0.0811(7) 0.2314(8) -0.2343(6) 0.069(3) Uani 1 1 d .
N4 N -0.1000(8) 0.1035(9) -0.1481(5) 0.064(3) Uani 1 1 d .
N5 N -0.1058(13) 0.1429(10) -0.3761(6) 0.108(6) Uani 1 1 d .
B1 B 0.4616(10) 0.4164(10) -0.7651(6) 0.045(4) Uani 1 1 d .
F1A F 0.7535(19) 0.590(3) -0.5881(14) 0.097(9) Uani 0.50 1 d P
F1 F 0.729(2) 0.518(6) -0.556(2) 0.19(2) Uani 0.50 1 d P
F2A F 0.790(6) 0.464(3) -0.5603(14) 0.18(2) Uani 0.50 1 d P
F2 F 0.8961(18) 0.554(3) -0.6139(16) 0.109(12) Uani 0.50 1 d P
F3 F 0.853(4) 0.446(4) -0.5842(18) 0.17(2) Uani 0.50 1 d P
F3A F 0.846(8) 0.611(3) -0.605(2) 0.34(5) Uani 0.50 1 d P
F4A F 0.932(3) 0.358(2) -0.8288(17) 0.086(10) Uani 0.50 1 d P
F4 F 0.815(6) 0.286(4) -0.875(4) 0.24(4) Uani 0.50 1 d P
F5A F 0.845(3) 0.457(5) -0.892(3) 0.21(3) Uani 0.50 1 d P
F5 F 0.838(5) 0.450(4) -0.907(2) 0.17(2) Uani 0.50 1 d P
F6A F 0.801(2) 0.315(5) -0.8879(16) 0.105(13) Uani 0.50 1 d P
F6 F 0.937(3) 0.417(4) -0.839(3) 0.18(2) Uani 0.50 1 d P
F7A F 0.521(3) 0.034(3) -0.835(2) 0.113(12) Uani 0.50 1 d P
F7 F 0.464(4) 0.019(3) -0.825(3) 0.15(2) Uani 0.50 1 d P
F8A F 0.524(3) 0.062(2) -0.936(2) 0.100(12) Uani 0.50 1 d P
F8 F 0.565(3) 0.089(3) -0.904(3) 0.120(17) Uani 0.50 1 d P
F9A F 0.409(5) -0.004(4) -0.943(2) 0.21(3) Uani 0.50 1 d P
F9 F 0.400(3) -0.014(2) -0.903(2) 0.102(11) Uani 0.50 1 d P
F10A F 0.380(4) 0.746(3) -0.9888(17) 0.112(12) Uani 0.50 1 d P
F10 F 0.333(3) 0.637(4) -0.997(2) 0.134(17) Uani 0.50 1 d P
F11 F 0.520(4) 0.690(5) -0.991(2) 0.21(3) Uani 0.50 1 d P
F11A F 0.436(6) 0.781(4) -0.967(2) 0.17(2) Uani 0.50 1 d P
F12A F 0.386(4) 0.599(4) -0.998(2) 0.124(15) Uani 0.50 1 d P
F12 F 0.503(3) 0.638(3) -0.9906(15) 0.107(15) Uani 0.50 1 d P
F13A F 0.112(2) 0.334(3) -0.9156(16) 0.090(8) Uani 0.50 1 d P
F13 F 0.158(5) 0.247(5) -1.012(4) 0.14(3) Uani 0.50 1 d P
F14A F 0.112(2) 0.183(2) -0.956(3) 0.130(14) Uani 0.50 1 d P
F14 F 0.143(5) 0.377(2) -0.952(4) 0.23(4) Uani 0.50 1 d P
F15A F 0.178(5) 0.311(5) -1.003(3) 0.14(2) Uani 0.50 1 d P
F15 F 0.081(2) 0.239(6) -0.917(3) 0.176(18) Uani 0.50 1 d P
F16A F 0.333(3) 0.833(3) -0.725(3) 0.18(2) Uani 0.50 1 d P
F16 F 0.487(3) 0.867(3) -0.722(2) 0.134(9) Uani 0.50 1 d P
F17A F 0.426(6) 0.770(3) -0.6512(15) 0.15(2) Uani 0.50 1 d P
F17 F 0.339(4) 0.763(4) -0.668(3) 0.18(2) Uani 0.50 1 d P
F18 F 0.506(3) 0.811(4) -0.674(2) 0.144(13) Uani 0.50 1 d P
F18A F 0.391(3) 0.222(3) -0.4810(14) 0.125(12) Uani 0.50 1 d P
F19 F 0.381(6) 0.877(2) -0.7358(17) 0.19(3) Uani 0.50 1 d P
F19A F 0.499(7) 0.272(6) -0.498(5) 0.49(7) Uani 0.50 1 d P
F20A F 0.504(6) 0.226(7) -0.512(4) 0.30(5) Uani 0.50 1 d P
F20 F 0.369(3) 0.154(4) -0.503(3) 0.22(3) Uani 0.50 1 d P
F21A F 0.401(6) 0.109(3) -0.573(3) 0.22(2) Uani 0.50 1 d P
F21 F 0.503(4) 0.167(4) -0.563(2) 0.17(2) Uani 0.50 1 d P
F22 F 0.0931(6) 0.3905(7) -0.5597(4) 0.113(3) Uani 1 1 d .
F23 F 0.1575(7) 0.5327(8) -0.5960(5) 0.120(3) Uani 1 1 d .
F24 F 0.0807(6) 0.4241(7) -0.6683(4) 0.109(3) Uani 1 1 d .
C1 C 0.1356(15) -0.0458(13) -0.1191(7) 0.094(5) Uani 1 1 d .
H1A H 0.1119 -0.1094 -0.1025 0.113 Uiso 1 1 calc R
C2 C 0.2250(15) 0.0123(17) -0.0944(9) 0.107(6) Uani 1 1 d .
H2A H 0.2715 -0.0048 -0.0580 0.129 Uiso 1 1 calc R
C3 C 0.2351(13) 0.1042(15) -0.1340(9) 0.090(5) Uani 1 1 d .
C4 C 0.3049(13) 0.1860(19) -0.1378(10) 0.117(6) Uani 1 1 d .
H4A H 0.3645 0.1939 -0.1069 0.140 Uiso 1 1 calc R
C5 C 0.2884(15) 0.2591(15) -0.1880(11) 0.121(6) Uani 1 1 d .
H5A H 0.3365 0.3162 -0.1912 0.146 Uiso 1 1 calc R
C6 C 0.2018(15) 0.2458(13) -0.2315(10) 0.105(5) Uani 1 1 d .
H6A H 0.1921 0.2981 -0.2627 0.126 Uiso 1 1 calc R
C8 C -0.1237(10) 0.1018(11) -0.0791(7) 0.076(4) Uani 1 1 d .
H8A H -0.1295 0.0436 -0.0522 0.092 Uiso 1 1 calc R
C7 C 0.1462(11) 0.0956(11) -0.1838(7) 0.065(4) Uani 1 1 d .
C9 C -0.1376(11) 0.1966(13) -0.0555(7) 0.090(5) Uani 1 1 d .
H9A H -0.1523 0.2156 -0.0101 0.108 Uiso 1 1 calc R
C10 C -0.1256(10) 0.2611(13) -0.1132(7) 0.075(4) Uani 1 1 d .
C11 C -0.1283(11) 0.3656(12) -0.1241(9) 0.093(5) Uani 1 1 d .
H11A H -0.1394 0.4109 -0.0879 0.112 Uiso 1 1 calc R
C12 C -0.1134(11) 0.3978(11) -0.1920(8) 0.080(4) Uani 1 1 d .
H12A H -0.1217 0.4652 -0.2029 0.096 Uiso 1 1 calc R
C13 C -0.0869(11) 0.3325(11) -0.2432(8) 0.081(4) Uani 1 1 d .
H13A H -0.0720 0.3592 -0.2868 0.098 Uiso 1 1 calc R
C14 C -0.0995(10) 0.2011(10) -0.1695(8) 0.065(4) Uani 1 1 d .
C15 C -0.0161(13) -0.0326(10) -0.2034(7) 0.063(4) Uani 1 1 d .
C16 C -0.0165(16) -0.1250(15) -0.2404(9) 0.098(6) Uani 1 1 d .
H16A H 0.0444 -0.1577 -0.2463 0.118 Uiso 1 1 calc R
C17 C -0.118(2) -0.1642(15) -0.2682(10) 0.133(8) Uani 1 1 d .
H17A H -0.1229 -0.2255 -0.2937 0.160 Uiso 1 1 calc R
C18 C -0.2064(17) -0.1185(17) -0.2602(10) 0.115(6) Uani 1 1 d .
H18A H -0.2710 -0.1466 -0.2805 0.137 Uiso 1 1 calc R
C19 C -0.1999(13) -0.0296(14) -0.2217(8) 0.082(4) Uani 1 1 d .
H19A H -0.2612 0.0024 -0.2157 0.098 Uiso 1 1 calc R
C20 C -0.1039(11) 0.0146(11) -0.1910(7) 0.056(3) Uani 1 1 d .
C21 C 0.1500(17) 0.0050(14) -0.3639(9) 0.087(5) Uani 1 1 d .
C22 C 0.2466(16) -0.0042(16) -0.3276(10) 0.127(7) Uani 1 1 d .
H22A H 0.2857 0.0545 -0.3097 0.152 Uiso 1 1 calc R
C23 C 0.2854(18) -0.094(2) -0.3175(10) 0.153(10) Uani 1 1 d .
H23A H 0.3515 -0.0970 -0.2944 0.183 Uiso 1 1 calc R
C24 C 0.230(4) -0.180(3) -0.341(2) 0.21(2) Uani 1 1 d .
H24A H 0.2584 -0.2415 -0.3310 0.249 Uiso 1 1 calc R
C25 C 0.138(3) -0.186(4) -0.375(2) 0.21(2) Uani 1 1 d .
H25A H 0.1020 -0.2465 -0.3917 0.251 Uiso 1 1 calc R
C26 C 0.0986(16) -0.085(2) -0.3855(9) 0.123(7) Uani 1 1 d .
H26A H 0.0325 -0.0841 -0.4089 0.147 Uiso 1 1 calc R
C27 C 0.1035(17) 0.1026(16) -0.3796(8) 0.174(10) Uani 1 1 d .
H27A H 0.1662 0.1460 -0.3614 0.208 Uiso 1 1 calc R
C28 C 0.1046(14) 0.1400(11) -0.4429(8) 0.139(7) Uani 1 1 d .
H28A H 0.1543 0.1071 -0.4697 0.208 Uiso 1 1 calc R
H28B H 0.1252 0.2119 -0.4397 0.208 Uiso 1 1 calc R
H28C H 0.0352 0.1282 -0.4657 0.208 Uiso 1 1 calc R
C29 C -0.1753(16) 0.1361(14) -0.4161(8) 0.110(7) Uani 1 1 d .
C30 C -0.2735(15) 0.1257(19) -0.4652(8) 0.188(11) Uani 1 1 d .
H30A H -0.3248 0.0759 -0.4475 0.282 Uiso 1 1 calc R
H30B H -0.2551 0.1043 -0.5110 0.282 Uiso 1 1 calc R
H30C H -0.3027 0.1902 -0.4682 0.282 Uiso 1 1 calc R
C31 C 0.5913(9) 0.4234(8) -0.7532(6) 0.049(3) Uani 1 1 d .
C32 C 0.6420(10) 0.4593(9) -0.6903(6) 0.052(3) Uani 1 1 d .
H32A H 0.6007 0.4728 -0.6529 0.063 Uiso 1 1 calc R
C33 C 0.7500(11) 0.4759(9) -0.6804(7) 0.057(3) Uani 1 1 d .
C34 C 0.8155(10) 0.4521(9) -0.7324(8) 0.065(4) Uani 1 1 d .
H34A H 0.8887 0.4616 -0.7251 0.078 Uiso 1 1 calc R
C35 C 0.7699(10) 0.4143(9) -0.7950(7) 0.057(3) Uani 1 1 d .
C36 C 0.6595(9) 0.4010(8) -0.8035(6) 0.052(3) Uani 1 1 d .
H36A H 0.6300 0.3750 -0.8466 0.063 Uiso 1 1 calc R
C37 C 0.8030(18) 0.5161(19) -0.6122(9) 0.096(6) Uani 1 1 d .
C38 C 0.8364(16) 0.384(2) -0.8517(12) 0.084(5) Uani 1 1 d .
C39 C 0.4127(9) 0.3285(8) -0.8224(5) 0.039(3) Uani 1 1 d .
C40 C 0.4557(10) 0.2355(10) -0.8333(6) 0.055(3) Uani 1 1 d .
H40A H 0.5182 0.2237 -0.8084 0.067 Uiso 1 1 calc R
C41 C 0.4094(10) 0.1614(9) -0.8793(7) 0.048(3) Uani 1 1 d .
C42 C 0.3165(11) 0.1730(9) -0.9169(6) 0.060(3) Uani 1 1 d .
H42A H 0.2868 0.1228 -0.9487 0.072 Uiso 1 1 calc R
C43 C 0.2685(10) 0.2603(11) -0.9065(7) 0.059(3) Uani 1 1 d .
C44 C 0.3174(11) 0.3358(10) -0.8612(7) 0.061(4) Uani 1 1 d .
H44A H 0.2844 0.3955 -0.8564 0.074 Uiso 1 1 calc R
C45 C 0.458(2) 0.0606(16) -0.8898(15) 0.094(6) Uani 1 1 d .
C46 C 0.1637(13) 0.2736(18) -0.9474(10) 0.073(5) Uani 1 1 d .
C47 C 0.4417(8) 0.5334(9) -0.7916(6) 0.047(3) Uani 1 1 d .
C48 C 0.4337(8) 0.6126(9) -0.7459(5) 0.053(3) Uani 1 1 d .
H48A H 0.4350 0.6001 -0.6980 0.063 Uiso 1 1 calc R
C49 C 0.4238(9) 0.7118(9) -0.7684(7) 0.056(3) Uani 1 1 d .
C50 C 0.4174(9) 0.7338(9) -0.8377(7) 0.064(4) Uani 1 1 d .
H50A H 0.4051 0.7988 -0.8525 0.077 Uiso 1 1 calc R
C51 C 0.4296(9) 0.6576(10) -0.8849(6) 0.054(3) Uani 1 1 d .
C52 C 0.4406(7) 0.5559(9) -0.8636(6) 0.052(3) Uani 1 1 d .
H52A H 0.4470 0.5048 -0.8970 0.063 Uiso 1 1 calc R
C53 C 0.428(2) 0.6766(17) -0.9637(9) 0.089(6) Uani 1 1 d .
C54 C 0.417(2) 0.7908(13) -0.7135(11) 0.084(6) Uani 1 1 d .
C55 C 0.4004(9) 0.3863(8) -0.6947(5) 0.052(3) Uani 1 1 d .
C56 C 0.3049(9) 0.4191(9) -0.6795(5) 0.057(3) Uani 1 1 d .
H56A H 0.2752 0.4634 -0.7107 0.069 Uiso 1 1 calc R
C57 C 0.2497(10) 0.3918(9) -0.6217(6) 0.059(3) Uani 1 1 d .
C58 C 0.2883(11) 0.3238(10) -0.5760(6) 0.070(4) Uani 1 1 d .
H58A H 0.2523 0.3046 -0.5364 0.084 Uiso 1 1 calc R
C59 C 0.3836(11) 0.2838(11) -0.5903(6) 0.080(5) Uani 1 1 d .
C60 C 0.4395(9) 0.3180(9) -0.6469(6) 0.063(4) Uani 1 1 d .
H60A H 0.5054 0.2947 -0.6533 0.076 Uiso 1 1 calc R
C61 C 0.424(2) 0.203(2) -0.5440(13) 0.124(10) Uani 1 1 d .
C62 C 0.1443(12) 0.4309(13) -0.6121(7) 0.070(4) Uani 1 1 d .

loop_
_atom_site_aniso_label
_atom_site_aniso_U_11
_atom_site_aniso_U_22
_atom_site_aniso_U_33
_atom_site_aniso_U_23
_atom_site_aniso_U_13
_atom_site_aniso_U_12
Pt1 0.0759(4) 0.0634(4) 0.0713(4) 0.0207(3) 0.0212(3) 0.0168(3)
N1 0.063(8) 0.078(9) 0.094(8) 0.017(7) 0.016(7) 0.013(7)
N2 0.068(9) 0.075(9) 0.070(7) 0.013(7) 0.008(7) 0.010(8)
N3 0.062(7) 0.052(8) 0.091(8) 0.009(7) -0.011(6) -0.002(6)
N4 0.068(8) 0.058(8) 0.068(7) 0.008(7) 0.013(6) 0.015(6)
N5 0.194(16) 0.099(11) 0.046(8) 0.028(8) 0.020(9) 0.080(11)
B1 0.040(8) 0.056(10) 0.040(7) 0.002(7) -0.003(6) 0.017(7)
F1A 0.054(14) 0.13(3) 0.104(18) -0.085(18) 0.021(11) -0.026(15)
F1 0.09(2) 0.32(7) 0.13(3) -0.09(3) 0.047(16) -0.07(3)
F2A 0.39(8) 0.11(2) 0.046(15) -0.030(14) 0.01(3) 0.04(3)
F2 0.044(12) 0.14(3) 0.13(2) -0.10(2) -0.002(12) -0.015(14)
F3 0.24(3) 0.22(4) 0.069(18) -0.07(2) -0.08(2) 0.17(4)
F3A 0.73(13) 0.08(3) 0.15(3) 0.00(2) -0.07(6) -0.22(5)
F4A 0.07(2) 0.07(2) 0.112(17) -0.018(16) -0.008(13) 0.004(17)
F4 0.34(8) 0.08(2) 0.33(7) -0.03(3) 0.22(6) 0.06(4)
F5A 0.10(3) 0.37(8) 0.19(4) 0.14(4) 0.12(3) 0.13(3)
F5 0.29(6) 0.15(3) 0.077(16) 0.00(2) 0.09(2) 0.03(3)
F6A 0.065(16) 0.15(4) 0.095(18) -0.09(2) 0.020(13) -0.012(19)
F6 0.07(2) 0.22(5) 0.23(5) -0.14(4) 0.09(3) -0.06(3)
F7A 0.17(3) 0.09(2) 0.083(18) -0.037(16) -0.01(2) 0.05(2)
F7 0.21(4) 0.10(2) 0.18(4) 0.10(2) 0.12(3) 0.11(2)
F8A 0.10(3) 0.042(19) 0.16(3) -0.038(19) 0.04(3) -0.010(16)
F8 0.07(2) 0.043(18) 0.24(5) -0.05(2) 0.02(2) -0.004(14)
F9A 0.32(6) 0.12(3) 0.18(4) -0.12(3) -0.11(4) 0.12(4)
F9 0.14(2) 0.020(13) 0.14(3) -0.027(16) -0.01(2) -0.033(12)
F10A 0.21(3) 0.08(3) 0.052(18) 0.024(19) -0.016(17) 0.02(2)
F10 0.12(3) 0.20(6) 0.074(15) 0.06(2) -0.054(18) -0.02(2)
F11 0.16(4) 0.35(7) 0.10(2) 0.10(3) 0.028(18) -0.13(4)
F11A 0.35(7) 0.09(3) 0.08(2) -0.004(19) -0.03(2) 0.05(3)
F12A 0.16(6) 0.13(3) 0.077(16) 0.029(17) -0.04(2) 0.01(3)
F12 0.13(3) 0.13(3) 0.077(15) 0.030(17) 0.05(2) 0.08(3)
F13A 0.064(14) 0.10(2) 0.109(17) -0.027(19) -0.024(12) 0.035(19)
F13 0.13(4) 0.21(7) 0.09(2) -0.07(5) -0.04(2) 0.05(5)
F14A 0.039(15) 0.075(19) 0.26(5) -0.01(2) -0.06(2) -0.029(13)
F14 0.25(5) 0.06(2) 0.36(8) 0.07(3) -0.22(5) -0.03(2)
F15A 0.13(2) 0.16(6) 0.12(5) 0.02(4) -0.03(3) 0.01(4)
F15 0.054(16) 0.23(5) 0.26(4) 0.14(4) 0.045(19) 0.02(2)
F16A 0.14(2) 0.07(3) 0.33(6) -0.10(3) 0.05(3) 0.03(3)
F16 0.18(3) 0.12(3) 0.09(2) -0.054(16) -0.02(2) -0.01(2)
F17A 0.32(7) 0.07(2) 0.068(16) -0.017(14) 0.04(3) 0.07(4)
F17 0.19(4) 0.14(3) 0.22(4) -0.04(3) 0.16(4) 0.00(3)
F18 0.16(3) 0.19(4) 0.07(2) -0.08(2) -0.04(2) 0.00(2)
F18A 0.16(3) 0.12(3) 0.101(16) 0.079(18) 0.002(17) 0.05(2)
F19 0.40(8) 0.010(14) 0.14(2) -0.025(12) -0.13(3) 0.05(3)
F19A 0.43(9) 0.46(9) 0.49(10) 0.29(8) -0.38(8) -0.29(8)
F20A 0.23(6) 0.53(11) 0.19(5) 0.21(6) 0.02(5) 0.25(7)
F20 0.18(3) 0.16(4) 0.35(6) 0.23(5) 0.17(4) 0.10(3)
F21A 0.33(7) 0.06(2) 0.28(5) 0.03(2) -0.04(5) 0.07(3)
F21 0.14(3) 0.23(4) 0.16(3) 0.15(3) 0.08(3) 0.13(3)
F22 0.077(6) 0.160(9) 0.111(6) 0.052(6) 0.047(5) 0.028(6)
F23 0.121(8) 0.099(8) 0.145(8) -0.019(7) 0.032(6) 0.035(7)
F24 0.070(6) 0.161(9) 0.099(6) -0.004(6) -0.001(5) 0.042(6)
C1 0.108(14) 0.101(14) 0.077(11) 0.024(10) 0.000(10) 0.037(12)
C2 0.083(13) 0.15(2) 0.094(12) 0.009(13) 0.015(11) 0.033(13)
C3 0.052(11) 0.110(15) 0.106(13) -0.010(12) 0.015(10) -0.018(11)
C4 0.062(13) 0.17(2) 0.121(15) -0.009(14) 0.002(11) 0.002(14)
C5 0.072(14) 0.125(18) 0.158(18) -0.005(15) 0.010(13) -0.040(13)
C6 0.079(12) 0.072(13) 0.162(17) 0.006(11) 0.019(12) -0.008(11)
C8 0.095(11) 0.063(11) 0.071(10) 0.012(8) 0.022(8) -0.001(9)
C7 0.040(9) 0.072(11) 0.080(10) -0.013(9) 0.003(8) -0.012(8)
C9 0.116(13) 0.085(13) 0.065(10) -0.015(10) 0.008(9) -0.006(11)
C10 0.053(9) 0.090(13) 0.081(10) -0.004(10) 0.002(8) 0.010(9)
C11 0.097(12) 0.063(12) 0.119(14) -0.022(10) -0.006(10) 0.015(9)
C12 0.086(11) 0.054(10) 0.098(11) -0.007(10) -0.008(9) 0.008(9)
C13 0.093(12) 0.047(10) 0.101(11) -0.005(9) 0.011(9) -0.015(9)
C14 0.060(9) 0.051(10) 0.089(10) 0.005(9) -0.003(8) 0.022(7)
C15 0.089(12) 0.025(8) 0.077(9) 0.013(7) 0.023(9) 0.009(9)
C16 0.115(16) 0.088(16) 0.098(13) 0.007(11) 0.026(12) 0.039(13)
C17 0.21(3) 0.079(15) 0.117(16) -0.001(12) 0.05(2) 0.010(19)
C18 0.126(19) 0.100(17) 0.104(15) -0.024(13) -0.004(13) -0.050(14)
C19 0.075(12) 0.093(14) 0.074(10) 0.000(10) 0.013(9) -0.015(11)
C20 0.048(9) 0.050(10) 0.066(9) 0.011(8) 0.000(8) -0.014(9)
C21 0.112(16) 0.065(13) 0.086(11) 0.015(11) 0.048(11) -0.005(12)
C22 0.095(14) 0.14(2) 0.153(16) -0.004(14) 0.002(13) 0.048(14)
C23 0.16(2) 0.18(2) 0.138(17) -0.024(19) -0.004(15) 0.11(2)
C24 0.39(6) 0.06(2) 0.19(4) -0.01(2) 0.17(4) 0.01(3)
C25 0.26(5) 0.11(3) 0.25(5) -0.06(3) 0.13(4) -0.08(3)
C26 0.112(16) 0.13(2) 0.123(15) -0.021(17) 0.042(12) -0.005(18)
C27 0.25(2) 0.18(2) 0.118(14) 0.100(14) 0.053(15) 0.114(19)
C28 0.22(2) 0.088(13) 0.124(13) 0.037(11) 0.081(14) 0.072(13)
C29 0.149(19) 0.147(17) 0.047(10) 0.017(11) 0.030(11) 0.072(15)
C30 0.148(18) 0.36(3) 0.068(11) 0.001(15) 0.012(12) 0.09(2)
C31 0.053(8) 0.039(8) 0.057(8) 0.010(6) 0.013(7) 0.009(6)
C32 0.047(9) 0.056(9) 0.054(8) -0.010(7) -0.010(7) 0.008(7)
C33 0.062(10) 0.051(9) 0.051(8) -0.018(7) -0.022(8) -0.013(7)
C34 0.051(9) 0.059(10) 0.083(10) -0.002(8) 0.011(9) -0.006(7)
C35 0.042(9) 0.066(10) 0.063(9) -0.004(7) 0.016(8) -0.001(7)
C36 0.050(9) 0.058(9) 0.051(7) -0.009(6) 0.005(7) 0.014(7)
C37 0.088(17) 0.14(2) 0.067(13) -0.020(14) 0.000(12) 0.047(16)
C38 0.035(12) 0.117(18) 0.100(16) -0.001(15) 0.009(11) 0.005(12)
C39 0.043(7) 0.041(8) 0.032(6) -0.016(6) 0.000(6) 0.002(6)
C40 0.062(9) 0.049(9) 0.056(8) -0.009(7) 0.018(7) 0.003(8)
C41 0.050(8) 0.031(8) 0.062(8) -0.010(7) 0.010(7) -0.007(7)
C42 0.067(10) 0.040(9) 0.068(9) -0.013(7) -0.002(8) -0.015(8)
C43 0.054(9) 0.054(10) 0.066(9) 0.000(8) -0.002(8) -0.006(8)
C44 0.075(10) 0.043(9) 0.066(9) 0.004(8) 0.005(8) 0.003(8)
C45 0.092(16) 0.065(16) 0.130(19) -0.002(15) 0.049(16) 0.009(14)
C46 0.062(13) 0.091(16) 0.064(12) -0.010(14) -0.007(10) 0.003(13)
C47 0.039(7) 0.048(8) 0.055(7) -0.001(7) 0.008(6) -0.002(6)
C48 0.059(8) 0.058(9) 0.041(7) -0.014(7) 0.008(6) 0.006(7)
C49 0.053(8) 0.035(8) 0.083(9) 0.000(8) 0.019(7) 0.014(7)
C50 0.074(10) 0.031(8) 0.087(10) 0.005(8) 0.008(8) -0.001(7)
C51 0.055(8) 0.050(9) 0.054(8) 0.009(7) -0.005(6) -0.005(7)
C52 0.025(7) 0.064(9) 0.065(8) -0.015(7) 0.002(6) -0.007(6)
C53 0.14(2) 0.054(14) 0.076(13) 0.011(12) -0.010(14) 0.008(15)
C54 0.111(17) 0.033(11) 0.115(18) 0.008(11) 0.042(15) 0.019(12)
C55 0.063(9) 0.048(8) 0.045(6) -0.007(6) 0.009(6) 0.004(7)
C56 0.069(9) 0.058(9) 0.047(7) 0.011(6) 0.011(7) 0.013(7)
C57 0.070(9) 0.060(9) 0.050(7) 0.005(7) 0.015(7) 0.008(7)
C58 0.076(10) 0.066(10) 0.068(8) 0.004(7) 0.026(8) -0.002(8)
C59 0.071(10) 0.115(13) 0.061(8) 0.028(8) 0.006(8) 0.035(9)
C60 0.041(8) 0.078(10) 0.070(8) 0.031(7) 0.000(6) 0.008(7)
C61 0.121(19) 0.17(3) 0.089(15) 0.091(18) 0.012(16) 0.06(2)
C62 0.064(10) 0.097(13) 0.049(8) -0.005(9) 0.007(8) -0.001(10)

loop_
_atom_type_symbol
_atom_type_description
_atom_type_scat_dispersion_real
_atom_type_scat_dispersion_imag
_atom_type_scat_source
C C 0.0033 0.0016 'International Tables Vol C Tables 4.2.6.8 and 6.1.1.4'
H H 0.0000 0.0000 'International Tables Vol C Tables 4.2.6.8 and 6.1.1.4'
B B 0.0013 0.0007 'International Tables Vol C Tables 4.2.6.8 and 6.1.1.4'
N N 0.0061 0.0033 'International Tables Vol C Tables 4.2.6.8 and 6.1.1.4'
Pt Pt -1.7033 8.3905 'International Tables Vol C Tables 4.2.6.8 and 6.1.1.4'
F F 0.0171 0.0103 'International Tables Vol C Tables 4.2.6.8 and 6.1.1.4'

loop_
_geom_angle_atom_site_label_1
_geom_angle_atom_site_label_2
_geom_angle_atom_site_label_3
_geom_angle
N5 Pt1 N1 179.2(5)
N5 Pt1 C27 89.9(7)
N1 Pt1 C27 90.8(7)
N5 Pt1 N3 92.3(4)
N1 Pt1 N3 87.1(4)
C27 Pt1 N3 169.7(7)
C7 N1 C6 107.3(12)
C7 N1 Pt1 130.6(11)
C6 N1 Pt1 122.1(11)
C1 N2 C7 109.0(14)
C1 N2 C15 122.3(13)
C7 N2 C15 128.4(11)
C14 N3 C13 113.8(12)
C14 N3 Pt1 124.7(9)
C13 N3 Pt1 117.6(9)
C14 N4 C8 107.9(12)
C14 N4 C20 127.2(11)
C8 N4 C20 123.0(11)
C29 N5 Pt1 178.3(15)
C55 B1 C39 103.3(9)
C55 B1 C31 113.3(9)
C39 B1 C31 113.8(9)
C55 B1 C47 112.4(9)
C39 B1 C47 112.2(9)
C31 B1 C47 102.1(9)
F1 F1A F3A 122(5)
F1 F1A C37 73(3)
F3A F1A C37 63(3)
F2A F1 F1A 108(4)
F2A F1 C37 55(2)
F1A F1 C37 57(2)
F3 F2A F1 147(6)
F3 F2A C37 69(3)
F1 F2A C37 78(4)
F3A F2 C37 70(4)
F3A F2 F3 113(4)
C37 F2 F3 51.7(17)
F2A F3 C37 64(3)
F2A F3 F2 102(4)
C37 F3 F2 50(2)
F2 F3A F1A 122(4)
F2 F3A C37 62(2)
F1A F3A C37 61(2)
F6 F4A C38 71(5)
F6A F4 C38 57(10)
C38 F5A F6 52(3)
F4 F6A C38 102(10)
F4A F6 C38 74(4)
F4A F6 F5A 118(6)
C38 F6 F5A 48(3)
F7 F7A C45 74(6)
F7 F7A F8 130(7)
C45 F7A F8 56(2)
F7A F7 C45 73(4)
F7A F7 F9 103(6)
C45 F7 F9 44(2)
F8 F8A C45 83(6)
F8 F8A F9A 137(7)
C45 F8A F9A 56(2)
F8A F8 C45 61(5)
F8A F8 F7A 103(6)
C45 F8 F7A 53(2)
F9 F9A C45 59(4)
F9 F9A F8A 101(6)
C45 F9A F8A 48(2)
F9A F9 C45 87(6)
F9A F9 F7 137(8)
C45 F9 F7 53(2)
F11A F10A C53 79(6)
F11A F10A F10 138(7)
C53 F10A F10 60(2)
F12A F10 C53 63(6)
F12A F10 F10A 107(8)
C53 F10 F10A 50(3)
F12 F11 C53 70(4)
F12 F11 F11A 121(6)
C53 F11 F11A 51(3)
F10A F11A C53 62(5)
F10A F11A F11 92(7)
C53 F11A F11 47(2)
F10 F12A C53 79(7)
F10 F12A F12 126(9)
C53 F12A F12 52(3)
F11 F12 C53 78(5)
F11 F12 F12A 122(6)
C53 F12 F12A 54(2)
F14 F13A C46 78(4)
F14 F13A F15 130(5)
C46 F13A F15 61(2)
F15A F13 C46 64(7)
F15A F13 F14A 119(10)
C46 F13 F14A 56(3)
F15 F14A C46 62(2)
F15 F14A F13 106(4)
C46 F14A F13 54(2)
F13A F14 C46 59(2)
F13A F14 F15A 107(4)
C46 F14 F15A 50(3)
F13 F15A C46 74(8)
F13 F15A F14 129(10)
C46 F15A F14 65(4)
F14A F15 F13A 122(4)
F14A F15 C46 65(3)
F13A F15 C46 58(2)
F19 F16A C54 76(5)
F19 F16A F17 126(7)
C54 F16A F17 61(3)
F18 F16 C54 64(3)
F18 F16 F19 115(4)
C54 F16 F19 59(2)
F17 F17A F18 136(5)
F17 F17A C54 72(4)
F18 F17A C54 66(2)
F17A F17 C54 57(2)
F17A F17 F16A 103(4)
C54 F17 F16A 53(2)
F16 F18 F17A 112(4)
F16 F18 C54 61(2)
F17A F18 C54 57(2)
F20 F18A C61 62(3)
F20 F18A F19A 117(6)
C61 F18A F19A 63(5)
F20 F18A F20A 93(5)
C61 F18A F20A 47(3)
F19A F18A F20A 25(6)
F16A F19 C54 67(3)
F16A F19 F16 124(5)
C54 F19 F16 57.4(19)
F20A F19A C61 49(8)
F20A F19A F18A 82(10)
C61 F19A F18A 52(2)
F19A F20A C61 106(9)
F19A F20A F21 152(10)
C61 F20A F21 61(6)
F19A F20A F18A 73(10)
C61 F20A F18A 55(4)
F21 F20A F18A 110(8)
F18A F20 C61 72(3)
F18A F20 F21A 129(4)
C61 F20 F21A 57(2)
C61 F21A F21 52(2)
C61 F21A F20 50(2)
F21 F21A F20 90(4)
C61 F21 F20A 56(3)
C61 F21 F21A 60(3)
F20A F21 F21A 110(5)
C2 C1 N2 109.4(16)
C1 C2 C3 108.5(16)
C4 C3 C7 117.3(17)
C4 C3 C2 137(2)
C7 C3 C2 105.2(16)
C3 C4 C5 119.9(18)
C6 C5 C4 118.7(18)
C5 C6 N1 128.4(16)
C9 C8 N4 110.4(12)
N1 C7 N2 123.8(13)
N1 C7 C3 128.3(15)
N2 C7 C3 107.8(14)
C8 C9 C10 106.4(13)
C14 C10 C11 117.3(13)
C14 C10 C9 107.1(14)
C11 C10 C9 135.5(16)
C12 C11 C10 116.2(14)
C13 C12 C11 121.4(14)
N3 C13 C12 123.9(13)
N3 C14 N4 124.7(13)
N3 C14 C10 127.1(12)
N4 C14 C10 108.1(13)
C20 C15 C16 124.5(16)
C20 C15 N2 121.6(14)
C16 C15 N2 113.6(15)
C15 C16 C17 114.0(18)
C18 C17 C16 124(2)
C17 C18 C19 119(2)
C18 C19 C20 121.9(17)
C15 C20 C19 117.0(15)
C15 C20 N4 122.1(13)
C19 C20 N4 120.9(14)
C26 C21 C22 113.5(17)
C26 C21 C27 121(2)
C22 C21 C27 126(2)
C23 C22 C21 123(2)
C24 C23 C22 120(3)
C25 C24 C23 125(5)
C24 C25 C26 113(4)
C21 C26 C25 125(2)
C28 C27 C21 120.8(15)
C28 C27 Pt1 121.2(12)
C21 C27 Pt1 116.0(10)
N5 C29 C30 175.9(16)
C36 C31 C32 113.7(11)
C36 C31 B1 125.1(11)
C32 C31 B1 121.2(10)
C33 C32 C31 123.1(11)
C32 C33 C34 121.2(12)
C32 C33 C37 122.2(14)
C34 C33 C37 116.6(14)
C35 C34 C33 118.2(12)
C34 C35 C36 118.9(11)
C34 C35 C38 120.3(15)
C36 C35 C38 120.7(15)
C31 C36 C35 125.0(12)
F2A C37 F2 112(4)
F2A C37 F3 47(3)
F2 C37 F3 79(3)
F2A C37 F1A 94(3)
F2 C37 F1A 104(3)
F3 C37 F1A 135(2)
F2A C37 F3A 120(3)
F2 C37 F3A 48(4)
F3 C37 F3A 118(4)
F1A C37 F3A 57(4)
F2A C37 F1 47(2)
F2 C37 F1 130(2)
F3 C37 F1 94(3)
F1A C37 F1 49(2)
F3A C37 F1 98(4)
F2A C37 C33 117(3)
F2 C37 C33 117(2)
F3 C37 C33 109(2)
F1A C37 C33 110.0(17)
F3A C37 C33 122(2)
F1 C37 C33 112(2)
F6A C38 F5A 104(5)
F6A C38 F6 128(3)
F5A C38 F6 79(5)
F6A C38 F4A 104(3)
F5A C38 F4A 111(3)
F6 C38 F4A 35(2)
F6A C38 F5 92(4)
F5A C38 F5 12(5)
F6 C38 F5 86(3)
F4A C38 F5 115(3)
F6A C38 F4 21(4)
F5A C38 F4 122(5)
F6 C38 F4 117(3)
F4A C38 F4 87(3)
F5 C38 F4 111(4)
F6A C38 C35 116(2)
F5A C38 C35 107(3)
F6 C38 C35 112(3)
F4A C38 C35 114(2)
F5 C38 C35 114(2)
F4 C38 C35 114(3)
C44 C39 C40 113.2(11)
C44 C39 B1 122.2(10)
C40 C39 B1 124.4(11)
C41 C40 C39 122.7(12)
C42 C41 C40 121.7(11)
C42 C41 C45 116.8(17)
C40 C41 C45 121.5(16)
C43 C42 C41 118.4(13)
C42 C43 C44 119.4(12)
C42 C43 C46 118.9(16)
C44 C43 C46 121.7(15)
C43 C44 C39 124.6(12)
F9 C45 F8A 104(4)
F9 C45 F7A 104(3)
F8A C45 F7A 98(3)
F9 C45 F7 82(3)
F8A C45 F7 128(3)
F7A C45 F7 33(2)
F9 C45 F9A 34(3)
F8A C45 F9A 76(3)
F7A C45 F9A 127(3)
F7 C45 F9A 115(4)
F9 C45 F8 133(3)
F8A C45 F8 36(2)
F7A C45 F8 71(3)
F7 C45 F8 104(4)
F9A C45 F8 111(4)
F9 C45 C41 119(2)
F8A C45 C41 115(2)
F7A C45 C41 115(2)
F7 C45 C41 105(2)
F9A C45 C41 116(3)
F8 C45 C41 105(2)
F15A C46 F13A 105(4)
F15A C46 F13 41(3)
F13A C46 F13 130(3)
F15A C46 F15 134(3)
F13A C46 F15 61(3)
F13 C46 F15 111(4)
F15A C46 F14A 110(4)
F13A C46 F14A 112(3)
F13 C46 F14A 70(3)
F15 C46 F14A 53(3)
F15A C46 F14 65(3)
F13A C46 F14 42(3)
F13 C46 F14 101(4)
F15 C46 F14 99(4)
F14A C46 F14 138(2)
F15A C46 C43 111(3)
F13A C46 C43 110.5(18)
F13 C46 C43 116(3)
F15 C46 C43 114.6(18)
F14A C46 C43 107.5(19)
F14 C46 C43 113(2)
C48 C47 C52 116.8(10)
C48 C47 B1 122.8(10)
C52 C47 B1 120.2(10)
C47 C48 C49 122.5(10)
C50 C49 C48 121.3(12)
C50 C49 C54 121.6(13)
C48 C49 C54 117.0(12)
C49 C50 C51 117.9(11)
C50 C51 C52 121.9(10)
C50 C51 C53 121.4(13)
C52 C51 C53 116.7(13)
C47 C52 C51 119.4(11)
F10A C53 F12 126(3)
F10A C53 F12A 102(3)
F12 C53 F12A 75(3)
F10A C53 F11 103(3)
F12 C53 F11 32(3)
F12A C53 F11 101(4)
F10A C53 F11A 39(2)
F12 C53 F11A 113(4)
F12A C53 F11A 139(3)
F11 C53 F11A 82(4)
F10A C53 F10 70(3)
F12 C53 F10 109(4)
F12A C53 F10 38(3)
F11 C53 F10 127(3)
F11A C53 F10 109(3)
F10A C53 C51 120(2)
F12 C53 C51 111(2)
F12A C53 C51 111(2)
F11 C53 C51 116(3)
F11A C53 C51 103(2)
F10 C53 C51 111(2)
F17A C54 F16A 109(4)
F17A C54 F16 106(4)
F16A C54 F16 100(3)
F17A C54 F19 123(2)
F16A C54 F19 38(3)
F16 C54 F19 63(2)
F17A C54 F18 57(3)
F16A C54 F18 136(3)
F16 C54 F18 55(2)
F19 C54 F18 110(3)
F17A C54 F17 51(3)
F16A C54 F17 66(3)
F16 C54 F17 139(3)
F19 C54 F17 99(4)
F18 C54 F17 107(3)
F17A C54 C49 120.8(18)
F16A C54 C49 109(3)
F16 C54 C49 109.8(19)
F19 C54 C49 115(2)
F18 C54 C49 113.4(19)
F17 C54 C49 112(3)
C56 C55 C60 114.7(9)
C56 C55 B1 123.9(9)
C60 C55 B1 121.3(10)
C55 C56 C57 125.1(10)
C58 C57 C56 119.5(11)
C58 C57 C62 120.6(10)
C56 C57 C62 119.8(10)
C57 C58 C59 118.3(10)
C60 C59 C58 120.2(10)
C60 C59 C61 120.3(14)
C58 C59 C61 119.5(14)
C59 C60 C55 122.1(10)
F20A C61 F20 105(5)
F20A C61 F21 63(5)
F20 C61 F21 117(3)
F20A C61 F18A 78(4)
F20 C61 F18A 46(3)
F21 C61 F18A 132(4)
F20A C61 F21A 122(5)
F20 C61 F21A 73(4)
F21 C61 F21A 68(4)
F18A C61 F21A 119(4)
F20A C61 F19A 25(6)
F20 C61 F19A 105(6)
F21 C61 F19A 86(6)
F18A C61 F19A 65(5)
F21A C61 F19A 147(5)
F20A C61 C59 116(4)
F20 C61 C59 124(2)
F21 C61 C59 115(2)
F18A C61 C59 106(2)
F21A C61 C59 111(3)
F19A C61 C59 98(3)
F24 C62 F22 108.5(12)
F24 C62 F23 104.2(12)
F22 C62 F23 104.4(12)
F24 C62 C57 114.4(11)
F22 C62 C57 114.5(11)
F23 C62 C57 109.9(12)

loop_
_geom_bond_atom_site_label_1
_geom_bond_atom_site_label_2
_geom_bond_distance
Pt1 N5 1.883(15)
Pt1 N1 1.932(11)
Pt1 C27 2.025(17)
Pt1 N3 2.153(10)
N1 C7 1.377(15)
N1 C6 1.432(18)
N2 C1 1.372(15)
N2 C7 1.391(15)
N2 C15 1.439(16)
N3 C14 1.331(14)
N3 C13 1.354(15)
N4 C14 1.356(14)
N4 C8 1.365(13)
N4 C20 1.413(15)
N5 C29 1.13(2)
B1 C55 1.624(14)
B1 C39 1.634(17)
B1 C31 1.644(16)
B1 C47 1.667(15)
F1A F1 1.17(5)
F1A F3A 1.24(8)
F1A C37 1.29(3)
F1 F2A 1.11(5)
F1 C37 1.47(4)
F2A F3 0.99(5)
F2A C37 1.23(3)
F2 F3A 1.05(9)
F2 C37 1.24(3)
F2 F3 1.60(5)
F3 C37 1.28(3)
F3A C37 1.32(4)
F4A F6 0.80(5)
F4A C38 1.34(4)
F4 F6A 0.50(9)
F4 C38 1.37(8)
F5A C38 1.24(6)
F5A F6 1.63(10)
F5 C38 1.36(6)
F6A C38 1.18(4)
F6 C38 1.31(4)
F7A F7 0.77(5)
F7A C45 1.36(3)
F7A F8 1.61(6)
F7 C45 1.36(5)
F7 F9 1.68(6)
F8A F8 0.84(4)
F8A C45 1.25(4)
F8A F9A 1.62(7)
F8 C45 1.41(4)
F9A F9 0.78(5)
F9A C45 1.39(5)
F9 C45 1.19(4)
F10A F11A 0.89(5)
F10A C53 1.24(4)
F10A F10 1.52(7)
F10 F12A 0.87(5)
F10 C53 1.39(6)
F11 F12 0.70(6)
F11 C53 1.29(5)
F11 F11A 1.75(8)
F11A C53 1.38(5)
F12A C53 1.27(5)
F12A F12 1.52(6)
F12 C53 1.24(3)
F13A F14 0.97(5)
F13A C46 1.25(2)
F13A F15 1.28(5)
F13 F15A 0.88(7)
F13 C46 1.28(6)
F13 F14A 1.48(7)
F14A F15 1.16(5)
F14A C46 1.32(3)
F14 C46 1.42(4)
F14 F15A 1.41(7)
F15A C46 1.19(6)
F15 C46 1.28(3)
F16A F19 0.83(6)
F16A C54 1.26(4)
F16A F17 1.44(5)
F16 F18 1.21(5)
F16 C54 1.30(3)
F16 F19 1.37(6)
F17A F17 1.13(5)
F17A F18 1.21(5)
F17A C54 1.22(3)
F17 C54 1.38(4)
F18 C54 1.33(3)
F18A F20 1.00(6)
F18A C61 1.32(4)
F18A F19A 1.52(9)
F18A F20A 1.57(7)
F19 C54 1.32(3)
F19A F20A 0.66(16)
F19A C61 1.50(7)
F20A C61 1.17(8)
F20A F21 1.25(10)
F20 C61 1.23(3)
F20 F21A 1.53(6)
F21A C61 1.35(4)
F21A F21 1.45(7)
F21 C61 1.23(4)
F22 C62 1.314(12)
F23 C62 1.364(15)
F24 C62 1.304(13)
C1 C2 1.367(19)
C2 C3 1.44(2)
C3 C4 1.34(2)
C3 C7 1.430(18)
C4 C5 1.39(2)
C5 C6 1.34(2)
C8 C9 1.351(16)
C9 C10 1.407(17)
C10 C14 1.395(16)
C10 C11 1.400(17)
C11 C12 1.385(17)
C12 C13 1.366(16)
C15 C20 1.355(16)
C15 C16 1.397(19)
C16 C17 1.41(2)
C17 C18 1.34(2)
C18 C19 1.37(2)
C19 C20 1.397(17)
C21 C26 1.35(2)
C21 C22 1.39(2)
C21 C27 1.49(2)
C22 C23 1.34(2)
C23 C24 1.34(3)
C24 C25 1.30(5)
C25 C26 1.47(4)
C27 C28 1.312(16)
C29 C30 1.51(2)
C31 C36 1.372(13)
C31 C32 1.386(14)
C32 C33 1.371(14)
C33 C34 1.378(15)
C33 C37 1.498(19)
C34 C35 1.363(15)
C35 C36 1.397(14)
C35 C38 1.48(2)
C39 C44 1.397(14)
C39 C40 1.404(14)
C40 C41 1.370(15)
C41 C42 1.369(14)
C41 C45 1.530(19)
C42 C43 1.366(15)
C43 C44 1.385(16)
C43 C46 1.531(18)
C47 C48 1.361(14)
C47 C52 1.410(13)
C48 C49 1.398(14)
C49 C50 1.358(14)
C49 C54 1.475(19)
C50 C51 1.361(15)
C51 C52 1.423(14)
C51 C53 1.526(18)
C55 C56 1.368(13)
C55 C60 1.396(13)
C56 C57 1.373(13)
C57 C58 1.365(14)
C57 C62 1.496(16)
C58 C59 1.401(15)
C59 C60 1.382(14)
C59 C61 1.50(2)
